data_7102178
loop_
_publ_author_name
'Bharara, Mohan S'
'Tonks, Stephen A'
'Gorden, Anne E V'

_publ_section_title
;
 Uranyl stabilized Schiff base complex.
;
_journal_issue 39
_journal_name_full 'Chemical communications (Cambridge, England)'
_journal_page_first 4006
_journal_page_last 4008
_journal_paper_doi 10.1039/b712322a
_journal_year 2007
_chemical_formula_sum 'C21 H19 N3 O4 U'
_chemical_formula_weight 615.42
_chemical_name_systematic
;
?
;
_space_group_IT_number 29
_symmetry_cell_setting orthorhombic
_symmetry_space_group_name_Hall 'P 2c -2ac'
_symmetry_space_group_name_H-M 'P c a 21'
_atom_sites_solution_hydrogens geom
_atom_sites_solution_primary direct
_atom_sites_solution_secondary difmap
_audit_creation_method SHELXL-97
_cell_angle_alpha 90.00
_cell_angle_beta 90.00
_cell_angle_gamma 90.00
_cell_formula_units_Z 4
_cell_length_a 18.427(2)
_cell_length_b 9.0712(12)
_cell_length_c 11.8143(15)
_cell_measurement_reflns_used 2458
_cell_measurement_temperature 193(2)
_cell_volume 1974.8(4)
_computing_cell_refinement 'SMART, SAINT (Bruker, 1999)'
_computing_data_collection 'SMART (Bruker, 2000)'
_computing_data_reduction 'SAINT (Bruker, 1999)'
_computing_molecular_graphics 'ATOMS v6.1 (Shape Software, 2004)'
_computing_publication_material 'SHELXCIF-97 (Sheldrick, 1997)'
_computing_structure_refinement 'SHELXL-97 (Sheldrick, 1997)'
_computing_structure_solution 'SHELXS-97 (Sheldrick, 1990)'
_diffrn_ambient_temperature 193(2)
_diffrn_measured_fraction_theta_full 0.997
_diffrn_measured_fraction_theta_max 0.997
_diffrn_measurement_device_type 'Bruker APEX'
_diffrn_measurement_method 'w/ scans'
_diffrn_radiation_monochromator graphite
_diffrn_radiation_source 'fine-focus sealed tube'
_diffrn_radiation_type MoK\a
_diffrn_radiation_wavelength 0.71073
_diffrn_reflns_av_R_equivalents 0.0569
_diffrn_reflns_av_sigmaI/netI 0.0366
_diffrn_reflns_limit_h_max 20
_diffrn_reflns_limit_h_min -20
_diffrn_reflns_limit_k_max 10
_diffrn_reflns_limit_k_min -10
_diffrn_reflns_limit_l_max 13
_diffrn_reflns_limit_l_min -13
_diffrn_reflns_number 10662
_diffrn_reflns_theta_full 23.28
_diffrn_reflns_theta_max 23.28
_diffrn_reflns_theta_min 2.21
_exptl_absorpt_coefficient_mu 8.252
_exptl_absorpt_correction_type numerical
_exptl_absorpt_process_details 'SHELXPREP-97 (Sheldrick, 1997)'
_exptl_crystal_colour orange
_exptl_crystal_density_diffrn 2.070
_exptl_crystal_density_method 'not measured'
_exptl_crystal_description blocks
_exptl_crystal_F_000 1160
_exptl_crystal_size_max 0.1
_exptl_crystal_size_mid 0.1
_exptl_crystal_size_min 0.1
_refine_diff_density_max 1.146
_refine_diff_density_min -0.605
_refine_diff_density_rms 0.110
_refine_ls_abs_structure_details 'Flack H D (1983), Acta Cryst. A39, 876-881'
_refine_ls_abs_structure_Flack 0.001(10)
_refine_ls_extinction_coef 0.00229(12)
_refine_ls_extinction_expression Fc^*^=kFc[1+0.001xFc^2^\l^3^/sin(2\q)]^-1/4^
_refine_ls_extinction_method SHELXL
_refine_ls_goodness_of_fit_ref 0.968
_refine_ls_hydrogen_treatment constr
_refine_ls_matrix_type full
_refine_ls_number_parameters 263
_refine_ls_number_reflns 2838
_refine_ls_number_restraints 11
_refine_ls_restrained_S_all 0.971
_refine_ls_R_factor_all 0.0286
_refine_ls_R_factor_gt 0.0254
_refine_ls_shift/su_max 0.002
_refine_ls_shift/su_mean 0.000
_refine_ls_structure_factor_coef Fsqd
_refine_ls_weighting_details 'calc w=1/[\s^2^(Fo^2^)+(0.0361P)^2^+0.0000P] where P=(Fo^2^+2Fc^2^)/3'
_refine_ls_weighting_scheme calc
_refine_ls_wR_factor_gt 0.0574
_refine_ls_wR_factor_ref 0.0589
_reflns_number_gt 2458
_reflns_number_total 2838
_reflns_threshold_expression >2sigma(I)
_cod_data_source_file b712322a.txt
_cod_data_source_block pca
_cod_database_code 7102178

loop_
_symmetry_equiv_pos_as_xyz
'x, y, z'
'-x, -y, z+1/2'
'x+1/2, -y, z'
'-x+1/2, y, z+1/2'

loop_
_atom_site_label
_atom_site_type_symbol
_atom_site_fract_x
_atom_site_fract_y
_atom_site_fract_z
_atom_site_U_iso_or_equiv
_atom_site_adp_type
_atom_site_occupancy
_atom_site_symmetry_multiplicity
_atom_site_calc_flag
_atom_site_refinement_flags
U1 U 0.498314(8) 0.23171(2) 0.53915(14) 0.02260(11) Uani 1 1 d .
O1 O 0.42341(18) 0.3479(4) 0.5735(3) 0.0329(11) Uani 1 1 d .
O2 O 0.57098(18) 0.1141(4) 0.4987(3) 0.0333(10) Uani 1 1 d .
O3 O 0.44169(18) 0.0359(4) 0.6142(3) 0.0309(9) Uani 1 1 d .
O4 O 0.57517(18) 0.4213(4) 0.5485(4) 0.0377(10) Uani 1 1 d .
N1 N 0.4134(2) 0.1211(5) 0.3920(4) 0.0248(11) Uani 1 1 d .
N2 N 0.5063(2) 0.3530(6) 0.3454(4) 0.0251(12) Uani 1 1 d .
N3 N 0.5340(3) 0.2449(5) 0.7533(4) 0.0280(12) Uani 1 1 d .
C1 C 0.3743(3) -0.0113(6) 0.6177(5) 0.0310(14) Uani 1 1 d D
C2 C 0.3474(3) -0.0853(6) 0.7122(4) 0.0301(13) Uani 1 1 d D
H2 H 0.3780 -0.0982 0.7762 0.036 Uiso 1 1 calc R
C3 C 0.2781(3) -0.1399(7) 0.7156(5) 0.0395(16) Uani 1 1 d D
H3 H 0.2619 -0.1923 0.7804 0.047 Uiso 1 1 calc R
C4 C 0.2314(3) -0.1189(8) 0.6246(5) 0.0444(18) Uani 1 1 d D
H4 H 0.1827 -0.1530 0.6280 0.053 Uiso 1 1 calc R
C5 C 0.2566(3) -0.0486(7) 0.5304(7) 0.0399(15) Uani 1 1 d D
H5 H 0.2251 -0.0359 0.4675 0.048 Uiso 1 1 calc R
C6 C 0.3274(3) 0.0051(6) 0.5237(5) 0.0303(14) Uani 1 1 d D
C7 C 0.3528(3) 0.0575(6) 0.4157(5) 0.0267(12) Uani 1 1 d D
H7 H 0.3207 0.0433 0.3538 0.032 Uiso 1 1 calc R
C8 C 0.4285(3) 0.1600(6) 0.2736(5) 0.0311(14) Uani 1 1 d .
H8A H 0.3858 0.1378 0.2258 0.037 Uiso 1 1 calc R
H8B H 0.4703 0.1022 0.2450 0.037 Uiso 1 1 calc R
C9 C 0.4454(3) 0.3212(6) 0.2691(4) 0.0289(14) Uani 1 1 d .
H9A H 0.4583 0.3499 0.1908 0.035 Uiso 1 1 calc R
H9B H 0.4023 0.3789 0.2923 0.035 Uiso 1 1 calc R
C10 C 0.5584(3) 0.4317(6) 0.3067(5) 0.0267(13) Uani 1 1 d D
H10 H 0.5555 0.4564 0.2287 0.032 Uiso 1 1 calc R
C11 C 0.6213(3) 0.4878(6) 0.3670(4) 0.0271(13) Uani 1 1 d D
C12 C 0.6270(3) 0.4791(6) 0.4852(5) 0.0296(14) Uani 1 1 d D
C13 C 0.6885(3) 0.5454(6) 0.5363(7) 0.0383(14) Uani 1 1 d D
H13 H 0.6935 0.5427 0.6163 0.046 Uiso 1 1 calc R
C14 C 0.7401(3) 0.6125(7) 0.4733(6) 0.0413(16) Uani 1 1 d D
H14 H 0.7808 0.6555 0.5100 0.050 Uiso 1 1 calc R
C15 C 0.7349(3) 0.6198(7) 0.3554(6) 0.0448(17) Uani 1 1 d D
H15 H 0.7713 0.6669 0.3114 0.054 Uiso 1 1 calc R
C16 C 0.6753(3) 0.5567(7) 0.3056(5) 0.0365(15) Uani 1 1 d D
H16 H 0.6711 0.5604 0.2255 0.044 Uiso 1 1 calc R
C17 C 0.5950(3) 0.3059(7) 0.7920(5) 0.0339(14) Uani 1 1 d D
H17 H 0.6305 0.3358 0.7383 0.041 Uiso 1 1 calc R
C18 C 0.6098(3) 0.3281(6) 0.9046(5) 0.0393(15) Uani 1 1 d D
H18 H 0.6542 0.3719 0.9279 0.047 Uiso 1 1 calc R
C19 C 0.5591(4) 0.2858(6) 0.9822(6) 0.0424(17) Uani 1 1 d D
H19 H 0.5678 0.2998 1.0607 0.051 Uiso 1 1 calc R
C20 C 0.4955(3) 0.2227(8) 0.9461(8) 0.036(2) Uani 1 1 d D
H20 H 0.4595 0.1928 0.9988 0.044 Uiso 1 1 calc R
C21 C 0.4851(4) 0.2039(8) 0.8323(6) 0.0350(17) Uani 1 1 d D
H21 H 0.4412 0.1596 0.8076 0.042 Uiso 1 1 calc R

loop_
_atom_site_aniso_label
_atom_site_aniso_U_11
_atom_site_aniso_U_22
_atom_site_aniso_U_33
_atom_site_aniso_U_23
_atom_site_aniso_U_13
_atom_site_aniso_U_12
U1 0.02300(15) 0.02492(15) 0.01988(14) 0.0000(5) -0.00079(13) -0.00128(7)
O1 0.030(2) 0.037(3) 0.032(3) 0.0014(19) -0.0033(17) 0.0061(18)
O2 0.029(2) 0.036(3) 0.035(2) -0.0001(19) -0.0031(17) 0.0071(18)
O3 0.028(2) 0.028(2) 0.036(2) 0.0077(19) -0.0015(18) -0.0073(17)
O4 0.047(2) 0.042(2) 0.024(2) 0.002(3) 0.002(2) -0.0156(18)
N1 0.028(3) 0.025(3) 0.022(3) 0.000(2) -0.0024(19) 0.000(2)
N2 0.026(3) 0.023(3) 0.026(3) 0.001(2) 0.0016(19) -0.0002(19)
N3 0.032(3) 0.027(3) 0.026(3) -0.001(2) 0.000(3) 0.001(2)
C1 0.041(4) 0.022(4) 0.031(3) -0.004(3) 0.004(3) 0.000(3)
C2 0.036(3) 0.028(3) 0.026(3) -0.002(3) -0.001(3) 0.000(3)
C3 0.044(4) 0.040(4) 0.035(4) 0.007(3) 0.006(3) -0.009(3)
C4 0.026(3) 0.066(5) 0.042(4) 0.000(4) 0.002(3) -0.007(3)
C5 0.028(3) 0.053(4) 0.039(4) 0.007(5) -0.008(3) -0.006(2)
C6 0.029(3) 0.033(3) 0.029(4) -0.003(3) 0.000(3) -0.003(2)
C7 0.027(3) 0.027(3) 0.025(3) -0.004(3) -0.004(3) -0.001(3)
C8 0.032(3) 0.033(4) 0.029(3) -0.002(3) 0.000(3) -0.006(3)
C9 0.030(3) 0.040(4) 0.017(3) 0.000(3) -0.001(2) -0.002(3)
C10 0.033(3) 0.025(3) 0.023(3) -0.002(3) 0.001(3) 0.004(3)
C11 0.023(3) 0.027(3) 0.031(3) 0.004(3) 0.001(3) 0.002(2)
C12 0.035(3) 0.021(3) 0.032(3) 0.003(3) 0.002(3) -0.002(3)
C13 0.045(3) 0.040(4) 0.030(3) 0.003(4) -0.011(4) -0.014(3)
C14 0.031(4) 0.040(4) 0.053(4) 0.000(3) -0.008(3) -0.005(3)
C15 0.036(4) 0.054(5) 0.045(4) 0.001(4) 0.008(3) -0.008(3)
C16 0.035(4) 0.042(4) 0.032(3) 0.003(3) 0.002(3) -0.005(3)
C17 0.035(4) 0.029(3) 0.037(4) -0.003(3) -0.005(3) 0.005(3)
C18 0.046(4) 0.032(4) 0.040(4) -0.005(3) -0.013(3) 0.004(3)
C19 0.077(5) 0.028(4) 0.022(3) -0.001(3) -0.010(4) 0.011(3)
C20 0.058(6) 0.028(5) 0.023(4) 0.004(3) 0.008(3) 0.000(3)
C21 0.037(4) 0.032(4) 0.037(4) -0.001(3) -0.002(3) 0.000(3)

loop_
_atom_type_symbol
_atom_type_description
_atom_type_scat_dispersion_real
_atom_type_scat_dispersion_imag
_atom_type_scat_source
C C 0.0033 0.0016 'International Tables Vol C Tables 4.2.6.8 and 6.1.1.4'
N N 0.0061 0.0033 'International Tables Vol C Tables 4.2.6.8 and 6.1.1.4'
O O 0.0106 0.0060 'International Tables Vol C Tables 4.2.6.8 and 6.1.1.4'
U U -9.6767 9.6646 'International Tables Vol C Tables 4.2.6.8 and 6.1.1.4'
H H 0.0000 0.0000 'International Tables Vol C Tables 4.2.6.8 and 6.1.1.4'

loop_
_geom_angle_atom_site_label_1
_geom_angle_atom_site_label_2
_geom_angle_atom_site_label_3
_geom_angle
O2 U1 O1 177.3(2)
O2 U1 O4 89.88(17)
O1 U1 O4 91.40(16)
O2 U1 O3 88.93(15)
O1 U1 O3 91.04(17)
O4 U1 O3 152.41(18)
O2 U1 N2 88.53(19)
O1 U1 N2 89.63(17)
O4 U1 N2 71.02(16)
O3 U1 N2 136.48(17)
O2 U1 N1 92.44(18)
O1 U1 N1 84.99(16)
O4 U1 N1 136.74(18)
O3 U1 N1 70.85(14)
N2 U1 N1 65.87(16)
O2 U1 N3 95.61(18)
O1 U1 N3 87.02(18)
O4 U1 N3 75.93(17)
O3 U1 N3 76.76(16)
N2 U1 N3 146.68(16)
N1 U1 N3 146.42(15)
C1 O3 U1 135.3(3)
C12 O4 U1 137.4(4)
C7 N1 C8 118.6(4)
C7 N1 U1 124.1(4)
C8 N1 U1 116.1(3)
C10 N2 C9 117.5(5)
C10 N2 U1 127.3(4)
C9 N2 U1 115.1(3)
C17 N3 C21 116.1(6)
C17 N3 U1 124.2(4)
C21 N3 U1 119.2(4)
O3 C1 C2 121.2(5)
O3 C1 C6 121.2(5)
C2 C1 C6 117.5(5)
C3 C2 C1 121.9(5)
C3 C2 H2 119.0
C1 C2 H2 119.0
C2 C3 C4 120.3(5)
C2 C3 H3 119.8
C4 C3 H3 119.8
C5 C4 C3 119.0(5)
C5 C4 H4 120.5
C3 C4 H4 120.5
C4 C5 C6 121.9(6)
C4 C5 H5 119.1
C6 C5 H5 119.1
C5 C6 C1 119.3(6)
C5 C6 C7 118.1(6)
C1 C6 C7 122.1(5)
N1 C7 C6 128.5(5)
N1 C7 H7 115.7
C6 C7 H7 115.7
N1 C8 C9 107.9(4)
N1 C8 H8A 110.1
C9 C8 H8A 110.1
N1 C8 H8B 110.1
C9 C8 H8B 110.1
H8A C8 H8B 108.4
N2 C9 C8 109.2(5)
N2 C9 H9A 109.8
C8 C9 H9A 109.8
N2 C9 H9B 109.8
C8 C9 H9B 109.8
H9A C9 H9B 108.3
N2 C10 C11 128.2(5)
N2 C10 H10 115.9
C11 C10 H10 115.9
C16 C11 C12 119.6(5)
C16 C11 C10 118.4(5)
C12 C11 C10 121.9(5)
O4 C12 C11 122.1(5)
O4 C12 C13 120.3(5)
C11 C12 C13 117.4(6)
C14 C13 C12 121.2(6)
C14 C13 H13 119.4
C12 C13 H13 119.4
C13 C14 C15 121.4(6)
C13 C14 H14 119.3
C15 C14 H14 119.3
C16 C15 C14 117.6(6)
C16 C15 H15 121.2
C14 C15 H15 121.2
C15 C16 C11 122.8(5)
C15 C16 H16 118.6
C11 C16 H16 118.6
N3 C17 C18 124.1(6)
N3 C17 H17 117.9
C18 C17 H17 117.9
C19 C18 C17 118.3(6)
C19 C18 H18 120.9
C17 C18 H18 120.9
C18 C19 C20 119.6(7)
C18 C19 H19 120.2
C20 C19 H19 120.2
C21 C20 C19 118.5(7)
C21 C20 H20 120.8
C19 C20 H20 120.8
N3 C21 C20 123.5(7)
N3 C21 H21 118.3
C20 C21 H21 118.3

loop_
_geom_bond_atom_site_label_1
_geom_bond_atom_site_label_2
_geom_bond_distance
U1 O2 1.778(4)
U1 O1 1.783(4)
U1 O4 2.230(3)
U1 O3 2.243(4)
U1 N2 2.544(5)
U1 N1 2.544(5)
U1 N3 2.617(6)
O3 C1 1.314(6)
O4 C12 1.322(6)
N1 C7 1.288(6)
N1 C8 1.470(7)
N2 C10 1.281(7)
N2 C9 1.467(6)
N3 C17 1.333(7)
N3 C21 1.350(9)
C1 C2 1.394(7)
C1 C6 1.416(8)
C2 C3 1.370(7)
C2 H2 0.9500
C3 C4 1.390(8)
C3 H3 0.9500
C4 C5 1.364(9)
C4 H4 0.9500
C5 C6 1.394(7)
C5 H5 0.9500
C6 C7 1.439(8)
C7 H7 0.9500
C8 C9 1.497(8)
C8 H8A 0.9900
C8 H8B 0.9900
C9 H9A 0.9900
C9 H9B 0.9900
C10 C11 1.453(8)
C10 H10 0.9500
C11 C16 1.381(8)
C11 C12 1.402(7)
C12 C13 1.418(7)
C13 C14 1.352(8)
C13 H13 0.9500
C14 C15 1.398(8)
C14 H14 0.9500
C15 C16 1.371(8)
C15 H15 0.9500
C16 H16 0.9500
C17 C18 1.373(8)
C17 H17 0.9500
C18 C19 1.365(9)
C18 H18 0.9500
C19 C20 1.373(9)
C19 H19 0.9500
C20 C21 1.369(12)
C20 H20 0.9500
C21 H21 0.9500

loop_
_geom_torsion_atom_site_label_1
_geom_torsion_atom_site_label_2
_geom_torsion_atom_site_label_3
_geom_torsion_atom_site_label_4
_geom_torsion
O2 U1 O3 C1 -139.8(5)
O1 U1 O3 C1 37.5(5)
O4 U1 O3 C1 132.5(5)
N2 U1 O3 C1 -53.1(6)
N1 U1 O3 C1 -46.8(5)
N3 U1 O3 C1 124.2(5)
O2 U1 O4 C12 47.5(5)
O1 U1 O4 C12 -130.1(5)
O3 U1 O4 C12 135.0(5)
N2 U1 O4 C12 -41.0(5)
N1 U1 O4 C12 -45.9(6)
N3 U1 O4 C12 143.3(5)
O2 U1 N1 C7 120.4(4)
O1 U1 N1 C7 -60.4(4)
O4 U1 N1 C7 -147.1(4)
O3 U1 N1 C7 32.4(4)
N2 U1 N1 C7 -152.3(5)
N3 U1 N1 C7 16.5(6)
O2 U1 N1 C8 -72.3(4)
O1 U1 N1 C8 106.9(4)
O4 U1 N1 C8 20.1(5)
O3 U1 N1 C8 -160.3(4)
N2 U1 N1 C8 15.0(4)
N3 U1 N1 C8 -176.2(3)
O2 U1 N2 C10 -67.0(5)
O1 U1 N2 C10 115.0(5)
O4 U1 N2 C10 23.4(5)
O3 U1 N2 C10 -153.9(4)
N1 U1 N2 C10 -160.4(5)
N3 U1 N2 C10 31.0(7)
O2 U1 N2 C9 109.6(4)
O1 U1 N2 C9 -68.4(4)
O4 U1 N2 C9 -160.0(4)
O3 U1 N2 C9 22.7(5)
N1 U1 N2 C9 16.3(4)
N3 U1 N2 C9 -152.4(4)
O2 U1 N3 C17 64.9(4)
O1 U1 N3 C17 -115.7(4)
O4 U1 N3 C17 -23.5(4)
O3 U1 N3 C17 152.5(5)
N2 U1 N3 C17 -31.0(6)
N1 U1 N3 C17 167.9(4)
O2 U1 N3 C21 -123.2(4)
O1 U1 N3 C21 56.2(5)
O4 U1 N3 C21 148.4(5)
O3 U1 N3 C21 -35.6(4)
N2 U1 N3 C21 140.9(4)
N1 U1 N3 C21 -20.2(6)
U1 O3 C1 C2 -145.4(4)
U1 O3 C1 C6 37.5(8)
O3 C1 C2 C3 -177.6(5)
C6 C1 C2 C3 -0.4(7)
C1 C2 C3 C4 -1.9(8)
C2 C3 C4 C5 2.7(10)
C3 C4 C5 C6 -1.2(10)
C4 C5 C6 C1 -1.0(9)
C4 C5 C6 C7 170.7(6)
O3 C1 C6 C5 179.0(5)
C2 C1 C6 C5 1.8(8)
O3 C1 C6 C7 7.6(8)
C2 C1 C6 C7 -169.6(5)
C8 N1 C7 C6 177.7(5)
U1 N1 C7 C6 -15.3(8)
C5 C6 C7 N1 174.4(5)
C1 C6 C7 N1 -14.1(9)
C7 N1 C8 C9 125.0(5)
U1 N1 C8 C9 -43.1(5)
C10 N2 C9 C8 132.1(5)
U1 N2 C9 C8 -44.9(5)
N1 C8 C9 N2 56.6(5)
C9 N2 C10 C11 174.7(5)
U1 N2 C10 C11 -8.8(8)
N2 C10 C11 C16 172.7(6)
N2 C10 C11 C12 -9.8(9)
U1 O4 C12 C11 39.0(8)
U1 O4 C12 C13 -146.0(4)
C16 C11 C12 O4 176.4(5)
C10 C11 C12 O4 -1.0(8)
C16 C11 C12 C13 1.3(8)
C10 C11 C12 C13 -176.1(5)
O4 C12 C13 C14 -176.2(5)
C11 C12 C13 C14 -1.0(8)
C12 C13 C14 C15 0.3(10)
C13 C14 C15 C16 0.1(10)
C14 C15 C16 C11 0.2(10)
C12 C11 C16 C15 -0.9(9)
C10 C11 C16 C15 176.6(5)
C21 N3 C17 C18 0.0(8)
U1 N3 C17 C18 172.1(4)
N3 C17 C18 C19 -0.2(8)
C17 C18 C19 C20 0.1(8)
C18 C19 C20 C21 0.2(9)
C17 N3 C21 C20 0.4(9)
U1 N3 C21 C20 -172.2(5)
C19 C20 C21 N3 -0.4(10)
